data_7248750
loop_
_publ_author_name
'Habuka, Yusuke'
'Usui, Hirotomo'
'Okawa, Mizuki'
'Shinohara, Takanori'
'Yuge, Hidetaka'
'Mao, Yuchen'
'Gong, Jin'
'Richards, Gary J.'
'Hori, Akiko'

_publ_section_title
;
 Selective recognition and reversible encapsulation of tetrameric alcohol
 clusters via hydrogen bonds using a perfluorinated dinuclear nickel(ii)
 complex
;
_journal_issue 23
_journal_name_full CrystEngComm
_journal_page_first 3014
_journal_page_last 3020
_journal_paper_doi 10.1039/D4CE00166D
_journal_volume 26
_journal_year 2024
_chemical_formula_moiety 'C38 H16 Cu2 F20 O8'
_chemical_formula_sum 'C38 H16 Cu2 F20 O8'
_chemical_formula_weight 1107.59
_space_group_crystal_system triclinic
_space_group_IT_number 2
_space_group_name_Hall '-P 1'
_space_group_name_H-M_alt 'P -1'
_atom_sites_solution_hydrogens mixed
_audit_creation_method SHELXL-2016/6
_audit_update_record
;
2019-05-08 deposited with the CCDC.	2024-05-13 downloaded from the CCDC.
;
_cell_angle_alpha 98.221(2)
_cell_angle_beta 94.599(2)
_cell_angle_gamma 99.350(2)
_cell_formula_units_Z 2
_cell_length_a 10.605(2)
_cell_length_b 13.738(3)
_cell_length_c 13.967(3)
_cell_measurement_reflns_used 8669
_cell_measurement_temperature 173
_cell_measurement_theta_max 27.87
_cell_measurement_theta_min 2.29
_cell_volume 1976.0(7)
_computing_cell_refinement 'Bruker SAINT'
_computing_data_collection 'Bruker APEX2'
_computing_data_reduction 'Bruker SAINT'
_computing_molecular_graphics 'Bruker SHELXTL'
_computing_publication_material 'Bruker SHELXTL'
_computing_structure_refinement 'SHELXL-2016/6 (Sheldrick, 2016)'
_computing_structure_solution 'SHELXT 2014/5 (Sheldrick, 2014)'
_diffrn_ambient_temperature 173
_diffrn_detector_area_resol_mean 8.333
_diffrn_measured_fraction_theta_full 0.996
_diffrn_measured_fraction_theta_max 0.993
_diffrn_measurement_device_type 'Bruker APEX-II CCD'
_diffrn_measurement_method '\f and \w scans'
_diffrn_radiation_type MoK\a
_diffrn_radiation_wavelength 0.71073
_diffrn_reflns_av_R_equivalents 0.0198
_diffrn_reflns_av_unetI/netI 0.0237
_diffrn_reflns_Laue_measured_fraction_full 0.996
_diffrn_reflns_Laue_measured_fraction_max 0.993
_diffrn_reflns_limit_h_max 13
_diffrn_reflns_limit_h_min -13
_diffrn_reflns_limit_k_max 17
_diffrn_reflns_limit_k_min -17
_diffrn_reflns_limit_l_max 17
_diffrn_reflns_limit_l_min -17
_diffrn_reflns_number 21245
_diffrn_reflns_point_group_measured_fraction_full 0.996
_diffrn_reflns_point_group_measured_fraction_max 0.993
_diffrn_reflns_theta_full 25.242
_diffrn_reflns_theta_max 26.372
_diffrn_reflns_theta_min 2.258
_exptl_absorpt_coefficient_mu 1.224
_exptl_absorpt_correction_T_max 0.83
_exptl_absorpt_correction_T_min 0.75
_exptl_absorpt_correction_type empirical
_exptl_absorpt_process_details
;
SADABS Sheldrick 1996
;
_exptl_crystal_colour brown
_exptl_crystal_density_diffrn 1.862
_exptl_crystal_density_meas ?
_exptl_crystal_density_method 'not measured'
_exptl_crystal_description block
_exptl_crystal_F_000 1092
_exptl_crystal_size_max 0.250
_exptl_crystal_size_mid 0.200
_exptl_crystal_size_min 0.160
_refine_diff_density_max 1.112
_refine_diff_density_min -0.545
_refine_diff_density_rms 0.065
_refine_ls_extinction_method none
_refine_ls_goodness_of_fit_ref 1.052
_refine_ls_hydrogen_treatment mixed
_refine_ls_matrix_type full
_refine_ls_number_parameters 623
_refine_ls_number_reflns 8008
_refine_ls_number_restraints 0
_refine_ls_restrained_S_all 1.052
_refine_ls_R_factor_all 0.0442
_refine_ls_R_factor_gt 0.0353
_refine_ls_shift/su_max 0.001
_refine_ls_shift/su_mean 0.000
_refine_ls_structure_factor_coef Fsqd
_refine_ls_weighting_details 'w=1/[\s^2^(Fo^2^)+(0.0463P)^2^+1.4424P] where P=(Fo^2^+2Fc^2^)/3'
_refine_ls_weighting_scheme calc
_refine_ls_wR_factor_gt 0.0908
_refine_ls_wR_factor_ref 0.0967
_reflns_Friedel_coverage 0.000
_reflns_number_gt 6632
_reflns_number_total 8008
_reflns_threshold_expression 'I > 2\s(I)'
_cod_data_source_file d4ce00166d2.cif
_cod_data_source_block 130130a1_a
_cod_depositor_comments
;
The following automatic conversions were performed:

data item '_exptl_crystal_density_meas' value 'not measured' was
changed to '?' -- the value is perceived as not measured.

Automatic conversion script
Id: cif_fix_values 8170 2020-07-09 18:12:32Z antanas 

 Adding full bibliography for 7248748--7248751.cif.
;
_cod_original_cell_volume 1976.0(6)
_cod_database_code 7248750
_shelx_shelxl_version_number 2016/6
_shelx_space_group_comment
;
The symmetry employed for this shelxl refinement is uniquely defined
by the following loop, which should always be used as a source of
symmetry information in preference to the above space-group names.
They are only intended as comments.
;
_shelx_estimated_absorpt_t_min 0.749
_shelx_estimated_absorpt_t_max 0.828

loop_
_space_group_symop_operation_xyz
'x, y, z'
'-x, -y, -z'

loop_
_atom_site_label
_atom_site_type_symbol
_atom_site_fract_x
_atom_site_fract_y
_atom_site_fract_z
_atom_site_U_iso_or_equiv
_atom_site_adp_type
_atom_site_occupancy
_atom_site_site_symmetry_order
_atom_site_calc_flag
_atom_site_refinement_flags_posn
_atom_site_refinement_flags_adp
_atom_site_refinement_flags_occupancy
_atom_site_disorder_assembly
_atom_site_disorder_group
C1 C 0.5425(3) 0.65355(19) 0.15889(18) 0.0338(6) Uani 1 1 d . . . . .
C2 C 0.4722(3) 0.6933(2) 0.09184(18) 0.0414(7) Uani 1 1 d . . . . .
C3 C 0.4239(3) 0.7781(2) 0.1212(2) 0.0417(7) Uani 1 1 d . . . . .
C4 C 0.4459(2) 0.82243(18) 0.2164(2) 0.0343(6) Uani 1 1 d . . . . .
C5 C 0.5166(2) 0.78192(17) 0.28292(16) 0.0250(5) Uani 1 1 d . . . . .
C6 C 0.5666(2) 0.69615(17) 0.25649(16) 0.0240(5) Uani 1 1 d . . . . .
C7 C 0.6338(2) 0.64623(16) 0.33022(16) 0.0234(5) Uani 1 1 d . . . . .
C8 C 0.7321(2) 0.70418(17) 0.39521(16) 0.0247(5) Uani 1 1 d . . . . .
H8 H 0.756980 0.771804 0.386886 0.030 Uiso 1 1 calc R U . . .
C9 C 0.7985(2) 0.67148(16) 0.47273(16) 0.0229(5) Uani 1 1 d . . . . .
C10 C 0.8902(2) 0.73941(16) 0.54029(16) 0.0242(5) Uani 1 1 d . . . . .
H10 H 0.898767 0.808155 0.534420 0.029 Uiso 1 1 calc R U . . .
C11 C 0.9682(2) 0.71473(16) 0.61377(16) 0.0231(5) Uani 1 1 d . . . . .
C12 C 1.0623(2) 0.79633(16) 0.67756(16) 0.0227(5) Uani 1 1 d . . . . .
C13 C 1.0701(3) 0.80389(19) 0.77861(18) 0.0334(6) Uani 1 1 d . . . . .
C14 C 1.1620(3) 0.8722(2) 0.83927(18) 0.0398(6) Uani 1 1 d . . . . .
C15 C 1.2506(3) 0.93552(18) 0.8006(2) 0.0385(6) Uani 1 1 d . . . . .
C16 C 1.2443(2) 0.93213(18) 0.7018(2) 0.0360(6) Uani 1 1 d . . . . .
C17 C 1.1499(2) 0.86428(17) 0.64165(17) 0.0262(5) Uani 1 1 d . . . . .
C18 C 0.9079(2) 0.32429(18) 0.84444(17) 0.0301(5) Uani 1 1 d . . . . .
C19 C 0.9749(3) 0.2891(2) 0.91706(18) 0.0403(7) Uani 1 1 d . . . . .
C20 C 1.0475(3) 0.2172(2) 0.89318(19) 0.0423(7) Uani 1 1 d . . . . .
C21 C 1.0527(3) 0.18059(18) 0.79707(19) 0.0348(6) Uani 1 1 d . . . . .
C22 C 0.9840(2) 0.21602(16) 0.72526(16) 0.0243(5) Uani 1 1 d . . . . .
C23 C 0.9117(2) 0.28974(16) 0.74650(15) 0.0220(5) Uani 1 1 d . . . . .
C24 C 0.8497(2) 0.33766(16) 0.66844(16) 0.0218(4) Uani 1 1 d . . . . .
C25 C 0.7550(2) 0.27889(16) 0.60139(16) 0.0236(5) Uani 1 1 d . . . . .
H25 H 0.730048 0.211148 0.609315 0.028 Uiso 1 1 calc R U . . .
C26 C 0.6920(2) 0.31153(16) 0.52189(16) 0.0218(4) Uani 1 1 d . . . . .
C27 C 0.6027(2) 0.24279(16) 0.45245(16) 0.0241(5) Uani 1 1 d . . . . .
H27 H 0.594264 0.173930 0.457811 0.029 Uiso 1 1 calc R U . . .
C28 C 0.5279(2) 0.26834(16) 0.37835(16) 0.0225(5) Uani 1 1 d . . . . .
C29 C 0.4322(2) 0.18789(16) 0.31318(16) 0.0241(5) Uani 1 1 d . . . . .
C30 C 0.4330(3) 0.17615(19) 0.21269(18) 0.0347(6) Uani 1 1 d . . . . .
C31 C 0.3376(3) 0.1128(2) 0.15008(19) 0.0407(6) Uani 1 1 d . . . . .
C32 C 0.2376(3) 0.05900(19) 0.1872(2) 0.0392(6) Uani 1 1 d . . . . .
C33 C 0.2353(2) 0.06639(18) 0.2859(2) 0.0346(6) Uani 1 1 d . . . . .
C34 C 0.3335(2) 0.12896(17) 0.34782(17) 0.0275(5) Uani 1 1 d . . . . .
C35 C 0.7620(2) 0.40724(19) 0.19780(18) 0.0321(5) Uani 1 1 d . . . . .
H35A H 0.670864 0.412747 0.182768 0.039 Uiso 1 1 calc R U . . .
H35B H 0.774080 0.340658 0.166134 0.039 Uiso 1 1 calc R U . . .
C36 C 0.8449(3) 0.4856(2) 0.1568(2) 0.0444(7) Uani 1 1 d . . . . .
H36A H 0.835253 0.551728 0.189174 0.067 Uiso 1 1 calc R U . . .
H36B H 0.819224 0.479237 0.086881 0.067 Uiso 1 1 calc R U . . .
H36C H 0.934841 0.477508 0.167280 0.067 Uiso 1 1 calc R U . . .
C37 C 0.7192(4) 0.5620(4) 0.7899(3) 0.0826(13) Uani 1 1 d . . . . .
H37A H 0.673247 0.492678 0.787061 0.099 Uiso 1 1 calc R U . . .
H37B H 0.811278 0.560856 0.807154 0.099 Uiso 1 1 calc R U . . .
C38 C 0.6814(6) 0.6157(4) 0.8653(3) 0.1159(19) Uani 1 1 d . . . . .
H38A H 0.720642 0.686000 0.869214 0.174 Uiso 1 1 calc R U . . .
H38B H 0.707913 0.591583 0.925153 0.174 Uiso 1 1 calc R U . . .
H38C H 0.587569 0.609164 0.857127 0.174 Uiso 1 1 calc R U . . .
Cu1 Cu 0.65726(2) 0.46802(2) 0.40330(2) 0.02269(9) Uani 1 1 d . . . . .
Cu2 Cu 0.83523(3) 0.51579(2) 0.59185(2) 0.02413(9) Uani 1 1 d . . . . .
F1 F 0.58854(18) 0.57108(13) 0.12644(11) 0.0552(5) Uani 1 1 d . . . . .
F2 F 0.4497(2) 0.64877(16) -0.00080(12) 0.0695(6) Uani 1 1 d . . . . .
F3 F 0.3543(2) 0.81685(16) 0.05697(14) 0.0685(6) Uani 1 1 d . . . . .
F4 F 0.39603(18) 0.90408(12) 0.24605(13) 0.0554(5) Uani 1 1 d . . . . .
F5 F 0.53214(14) 0.82721(10) 0.37528(10) 0.0336(3) Uani 1 1 d . . . . .
F6 F 0.98498(18) 0.74449(14) 0.81873(11) 0.0596(5) Uani 1 1 d . . . . .
F7 F 1.1644(2) 0.87755(15) 0.93581(12) 0.0668(6) Uani 1 1 d . . . . .
F8 F 1.34183(18) 1.00127(13) 0.85836(13) 0.0611(5) Uani 1 1 d . . . . .
F9 F 1.32877(18) 0.99453(13) 0.66348(14) 0.0623(5) Uani 1 1 d . . . . .
F10 F 1.14788(15) 0.86584(11) 0.54615(10) 0.0399(4) Uani 1 1 d . . . . .
F11 F 0.83839(17) 0.39464(12) 0.87127(11) 0.0454(4) Uani 1 1 d . . . . .
F12 F 0.9686(2) 0.32573(15) 1.01021(11) 0.0709(6) Uani 1 1 d . . . . .
F13 F 1.1126(2) 0.18234(14) 0.96283(13) 0.0691(6) Uani 1 1 d . . . . .
F14 F 1.12406(17) 0.11068(13) 0.77282(13) 0.0549(5) Uani 1 1 d . . . . .
F15 F 0.99148(14) 0.17752(10) 0.63285(10) 0.0343(3) Uani 1 1 d . . . . .
F16 F 0.52951(17) 0.22644(14) 0.17393(11) 0.0534(5) Uani 1 1 d . . . . .
F17 F 0.3419(2) 0.10425(16) 0.05393(12) 0.0691(6) Uani 1 1 d . . . . .
F18 F 0.14277(18) -0.00202(13) 0.12782(13) 0.0625(5) Uani 1 1 d . . . . .
F19 F 0.13927(17) 0.01245(13) 0.32257(13) 0.0572(5) Uani 1 1 d . . . . .
F20 F 0.32776(14) 0.13202(11) 0.44337(10) 0.0390(4) Uani 1 1 d . . . . .
H7A H 0.854(3) 0.403(2) 0.312(2) 0.029(8) Uiso 1 1 d . . . . .
H8A H 0.641(3) 0.599(3) 0.684(2) 0.057(10) Uiso 1 1 d . . . . .
O1 O 0.58892(16) 0.55288(11) 0.32405(11) 0.0282(4) Uani 1 1 d . . . . .
O2 O 0.77503(15) 0.57704(11) 0.48358(11) 0.0281(4) Uani 1 1 d . . . . .
O3 O 0.97138(15) 0.62685(11) 0.63630(11) 0.0263(4) Uani 1 1 d . . . . .
O4 O 0.89555(16) 0.43078(11) 0.67459(12) 0.0285(4) Uani 1 1 d . . . . .
O5 O 0.71624(15) 0.40588(11) 0.51165(11) 0.0255(3) Uani 1 1 d . . . . .
O6 O 0.52527(14) 0.35579(11) 0.35498(11) 0.0248(3) Uani 1 1 d . . . . .
O7 O 0.78995(18) 0.41492(16) 0.30114(13) 0.0401(5) Uani 1 1 d . . . . .
O8 O 0.70873(19) 0.58200(17) 0.69587(14) 0.0458(5) Uani 1 1 d . . . . .

loop_
_atom_site_aniso_label
_atom_site_aniso_U_11
_atom_site_aniso_U_22
_atom_site_aniso_U_33
_atom_site_aniso_U_23
_atom_site_aniso_U_13
_atom_site_aniso_U_12
C1 0.0413(15) 0.0378(14) 0.0248(13) 0.0066(10) -0.0026(11) 0.0159(12)
C2 0.0471(16) 0.0550(17) 0.0237(13) 0.0118(12) -0.0080(11) 0.0151(14)
C3 0.0411(16) 0.0528(17) 0.0369(15) 0.0234(13) -0.0097(12) 0.0170(13)
C4 0.0327(14) 0.0288(13) 0.0448(15) 0.0151(11) -0.0029(11) 0.0107(11)
C5 0.0241(11) 0.0248(11) 0.0256(12) 0.0088(9) -0.0021(9) 0.0013(9)
C6 0.0231(11) 0.0275(12) 0.0216(11) 0.0097(9) -0.0058(9) 0.0037(9)
C7 0.0261(12) 0.0252(11) 0.0204(11) 0.0086(9) -0.0025(9) 0.0072(9)
C8 0.0267(12) 0.0228(11) 0.0244(12) 0.0092(9) -0.0050(9) 0.0027(9)
C9 0.0232(11) 0.0221(11) 0.0233(11) 0.0095(9) -0.0028(9) 0.0014(9)
C10 0.0244(11) 0.0215(11) 0.0255(12) 0.0069(9) -0.0047(9) 0.0014(9)
C11 0.0226(11) 0.0220(11) 0.0240(11) 0.0064(9) -0.0019(9) 0.0012(9)
C12 0.0226(11) 0.0205(11) 0.0237(11) 0.0034(9) -0.0061(9) 0.0046(9)
C13 0.0399(14) 0.0329(13) 0.0260(13) 0.0101(10) -0.0069(11) 0.0026(11)
C14 0.0531(17) 0.0389(15) 0.0239(13) 0.0021(11) -0.0164(12) 0.0107(13)
C15 0.0415(15) 0.0245(12) 0.0407(15) -0.0070(11) -0.0179(12) 0.0019(11)
C16 0.0326(14) 0.0257(12) 0.0430(15) -0.0033(11) -0.0024(11) -0.0039(10)
C17 0.0278(12) 0.0252(11) 0.0228(12) -0.0012(9) -0.0010(9) 0.0026(9)
C18 0.0405(14) 0.0276(12) 0.0241(12) 0.0082(9) 0.0002(10) 0.0094(11)
C19 0.0638(19) 0.0390(15) 0.0189(12) 0.0085(10) -0.0047(12) 0.0122(13)
C20 0.0567(18) 0.0382(15) 0.0326(14) 0.0145(11) -0.0185(13) 0.0138(13)
C21 0.0378(14) 0.0266(12) 0.0399(15) 0.0062(11) -0.0081(11) 0.0105(11)
C22 0.0246(11) 0.0229(11) 0.0237(12) 0.0057(9) -0.0032(9) 0.0005(9)
C23 0.0229(11) 0.0214(11) 0.0210(11) 0.0089(8) -0.0036(9) -0.0003(9)
C24 0.0216(11) 0.0243(11) 0.0206(11) 0.0092(9) -0.0016(9) 0.0043(9)
C25 0.0247(11) 0.0210(11) 0.0247(12) 0.0089(9) -0.0028(9) 0.0010(9)
C26 0.0217(11) 0.0219(11) 0.0216(11) 0.0063(8) -0.0015(9) 0.0023(9)
C27 0.0256(12) 0.0204(11) 0.0251(12) 0.0063(9) -0.0043(9) 0.0019(9)
C28 0.0188(11) 0.0221(11) 0.0243(11) 0.0019(9) -0.0029(9) 0.0010(8)
C29 0.0246(11) 0.0202(11) 0.0257(12) 0.0023(9) -0.0070(9) 0.0045(9)
C30 0.0371(14) 0.0344(14) 0.0285(13) 0.0044(10) -0.0056(11) -0.0011(11)
C31 0.0511(17) 0.0401(15) 0.0247(13) -0.0001(11) -0.0131(12) 0.0031(13)
C32 0.0381(15) 0.0294(13) 0.0403(15) -0.0063(11) -0.0188(12) -0.0012(11)
C33 0.0305(13) 0.0221(12) 0.0454(16) 0.0001(10) -0.0046(11) -0.0033(10)
C34 0.0289(12) 0.0222(11) 0.0292(13) 0.0003(9) -0.0030(10) 0.0045(9)
C35 0.0264(13) 0.0397(14) 0.0298(13) 0.0054(11) -0.0033(10) 0.0079(11)
C36 0.0367(15) 0.0542(18) 0.0411(16) 0.0111(13) -0.0003(12) 0.0035(13)
C37 0.095(3) 0.124(4) 0.041(2) 0.017(2) -0.001(2) 0.058(3)
C38 0.140(5) 0.162(5) 0.055(3) 0.010(3) 0.031(3) 0.047(4)
Cu1 0.02278(15) 0.02073(15) 0.02251(15) 0.00731(11) -0.00988(11) 0.00037(11)
Cu2 0.02390(16) 0.02082(15) 0.02504(16) 0.00991(11) -0.01185(11) -0.00227(11)
F1 0.0813(13) 0.0609(11) 0.0283(8) -0.0042(8) -0.0081(8) 0.0438(10)
F2 0.0944(15) 0.0936(15) 0.0222(9) 0.0040(9) -0.0190(9) 0.0387(12)
F3 0.0777(14) 0.0813(14) 0.0563(12) 0.0339(10) -0.0226(10) 0.0367(11)
F4 0.0635(11) 0.0402(9) 0.0692(12) 0.0136(8) -0.0061(9) 0.0314(9)
F5 0.0407(8) 0.0289(7) 0.0301(8) 0.0023(6) -0.0017(6) 0.0074(6)
F6 0.0729(12) 0.0705(12) 0.0266(8) 0.0220(8) -0.0055(8) -0.0208(10)
F7 0.0947(15) 0.0709(13) 0.0238(9) 0.0056(8) -0.0214(9) -0.0027(11)
F8 0.0645(12) 0.0436(10) 0.0561(11) -0.0133(8) -0.0302(9) -0.0106(8)
F9 0.0579(11) 0.0502(10) 0.0613(12) -0.0025(9) 0.0057(9) -0.0313(9)
F10 0.0442(9) 0.0425(9) 0.0253(7) 0.0007(6) 0.0057(6) -0.0119(7)
F11 0.0658(11) 0.0474(9) 0.0312(8) 0.0075(7) 0.0088(7) 0.0305(8)
F12 0.1312(19) 0.0696(13) 0.0186(8) 0.0085(8) -0.0044(10) 0.0421(13)
F13 0.1034(16) 0.0628(12) 0.0446(10) 0.0185(9) -0.0317(10) 0.0359(11)
F14 0.0615(11) 0.0464(10) 0.0615(11) 0.0059(8) -0.0110(9) 0.0341(9)
F15 0.0414(8) 0.0356(8) 0.0266(7) 0.0031(6) 0.0029(6) 0.0105(6)
F16 0.0574(11) 0.0652(11) 0.0274(8) 0.0068(7) 0.0015(7) -0.0177(9)
F17 0.0861(15) 0.0807(14) 0.0241(9) -0.0030(9) -0.0136(9) -0.0140(11)
F18 0.0617(12) 0.0520(11) 0.0531(11) -0.0109(8) -0.0273(9) -0.0177(9)
F19 0.0477(10) 0.0474(10) 0.0613(11) -0.0020(8) 0.0022(8) -0.0251(8)
F20 0.0409(9) 0.0395(8) 0.0300(8) 0.0011(6) 0.0033(6) -0.0083(7)
O1 0.0317(9) 0.0230(8) 0.0276(9) 0.0075(6) -0.0127(7) 0.0023(7)
O2 0.0304(9) 0.0219(8) 0.0282(9) 0.0106(6) -0.0158(7) -0.0030(7)
O3 0.0232(8) 0.0232(8) 0.0301(9) 0.0102(7) -0.0110(7) -0.0014(6)
O4 0.0320(9) 0.0230(8) 0.0278(9) 0.0105(7) -0.0126(7) -0.0014(7)
O5 0.0273(8) 0.0222(8) 0.0240(8) 0.0082(6) -0.0114(6) -0.0010(6)
O6 0.0224(8) 0.0229(8) 0.0267(8) 0.0055(6) -0.0089(6) 0.0015(6)
O7 0.0239(10) 0.0696(14) 0.0316(10) 0.0141(9) -0.0010(8) 0.0187(10)
O8 0.0312(11) 0.0719(15) 0.0373(11) 0.0094(10) -0.0048(8) 0.0212(10)

loop_
_atom_type_symbol
_atom_type_description
_atom_type_scat_dispersion_real
_atom_type_scat_dispersion_imag
_atom_type_scat_source
C C 0.0033 0.0016 'International Tables Vol C Tables 4.2.6.8 and 6.1.1.4'
H H 0.0000 0.0000 'International Tables Vol C Tables 4.2.6.8 and 6.1.1.4'
Cu Cu 0.3201 1.2651 'International Tables Vol C Tables 4.2.6.8 and 6.1.1.4'
F F 0.0171 0.0103 'International Tables Vol C Tables 4.2.6.8 and 6.1.1.4'
O O 0.0106 0.0060 'International Tables Vol C Tables 4.2.6.8 and 6.1.1.4'

loop_
_geom_angle_atom_site_label_1
_geom_angle_atom_site_label_2
_geom_angle_atom_site_label_3
_geom_angle
_geom_angle_site_symmetry_1
_geom_angle_site_symmetry_3
_geom_angle_publ_flag
F1 C1 C2 117.3(2) . . ?
F1 C1 C6 120.3(2) . . ?
C2 C1 C6 122.4(2) . . ?
F2 C2 C3 120.2(2) . . ?
F2 C2 C1 120.2(3) . . ?
C3 C2 C1 119.5(2) . . ?
F3 C3 C4 120.1(3) . . ?
F3 C3 C2 120.1(3) . . ?
C4 C3 C2 119.8(2) . . ?
F4 C4 C3 120.0(2) . . ?
F4 C4 C5 119.8(2) . . ?
C3 C4 C5 120.1(2) . . ?
F5 C5 C4 117.3(2) . . ?
F5 C5 C6 120.73(19) . . ?
C4 C5 C6 122.0(2) . . ?
C5 C6 C1 116.1(2) . . ?
C5 C6 C7 122.3(2) . . ?
C1 C6 C7 121.4(2) . . ?
O1 C7 C8 128.3(2) . . ?
O1 C7 C6 113.51(19) . . ?
C8 C7 C6 118.23(19) . . ?
C7 C8 C9 125.6(2) . . ?
C7 C8 H8 117.2 . . ?
C9 C8 H8 117.2 . . ?
O2 C9 C8 119.97(19) . . ?
O2 C9 C10 119.06(19) . . ?
C8 C9 C10 121.0(2) . . ?
C11 C10 C9 126.0(2) . . ?
C11 C10 H10 117.0 . . ?
C9 C10 H10 117.0 . . ?
O3 C11 C10 127.7(2) . . ?
O3 C11 C12 113.42(18) . . ?
C10 C11 C12 118.89(19) . . ?
C17 C12 C13 116.0(2) . . ?
C17 C12 C11 123.4(2) . . ?
C13 C12 C11 120.6(2) . . ?
F6 C13 C14 118.2(2) . . ?
F6 C13 C12 119.5(2) . . ?
C14 C13 C12 122.4(2) . . ?
F7 C14 C15 120.0(2) . . ?
F7 C14 C13 120.2(3) . . ?
C15 C14 C13 119.8(2) . . ?
F8 C15 C16 119.7(3) . . ?
F8 C15 C14 120.7(2) . . ?
C16 C15 C14 119.6(2) . . ?
F9 C16 C15 120.1(2) . . ?
F9 C16 C17 119.9(2) . . ?
C15 C16 C17 120.0(2) . . ?
F10 C17 C12 120.8(2) . . ?
F10 C17 C16 117.0(2) . . ?
C12 C17 C16 122.1(2) . . ?
F11 C18 C19 117.6(2) . . ?
F11 C18 C23 120.1(2) . . ?
C19 C18 C23 122.3(2) . . ?
F12 C19 C20 120.6(2) . . ?
F12 C19 C18 119.7(2) . . ?
C20 C19 C18 119.8(2) . . ?
F13 C20 C19 120.3(3) . . ?
F13 C20 C21 120.0(3) . . ?
C19 C20 C21 119.7(2) . . ?
F14 C21 C20 120.2(2) . . ?
F14 C21 C22 120.0(2) . . ?
C20 C21 C22 119.8(2) . . ?
F15 C22 C23 120.28(19) . . ?
F15 C22 C21 117.6(2) . . ?
C23 C22 C21 122.1(2) . . ?
C22 C23 C18 116.3(2) . . ?
C22 C23 C24 122.3(2) . . ?
C18 C23 C24 121.1(2) . . ?
O4 C24 C25 128.6(2) . . ?
O4 C24 C23 112.87(18) . . ?
C25 C24 C23 118.49(19) . . ?
C24 C25 C26 125.2(2) . . ?
C24 C25 H25 117.4 . . ?
C26 C25 H25 117.4 . . ?
O5 C26 C25 119.79(19) . . ?
O5 C26 C27 119.52(19) . . ?
C25 C26 C27 120.7(2) . . ?
C28 C27 C26 125.1(2) . . ?
C28 C27 H27 117.5 . . ?
C26 C27 H27 117.5 . . ?
O6 C28 C27 128.6(2) . . ?
O6 C28 C29 112.08(18) . . ?
C27 C28 C29 119.29(19) . . ?
C34 C29 C30 116.4(2) . . ?
C34 C29 C28 122.8(2) . . ?
C30 C29 C28 120.5(2) . . ?
F16 C30 C31 117.8(2) . . ?
F16 C30 C29 119.9(2) . . ?
C31 C30 C29 122.3(2) . . ?
F17 C31 C32 120.2(2) . . ?
F17 C31 C30 120.3(3) . . ?
C32 C31 C30 119.5(2) . . ?
F18 C32 C33 119.5(3) . . ?
F18 C32 C31 120.6(3) . . ?
C33 C32 C31 119.9(2) . . ?
F19 C33 C32 120.1(2) . . ?
F19 C33 C34 120.0(2) . . ?
C32 C33 C34 119.8(2) . . ?
F20 C34 C29 120.7(2) . . ?
F20 C34 C33 117.4(2) . . ?
C29 C34 C33 121.9(2) . . ?
O7 C35 C36 112.6(2) . . ?
O7 C35 H35A 109.1 . . ?
C36 C35 H35A 109.1 . . ?
O7 C35 H35B 109.1 . . ?
C36 C35 H35B 109.1 . . ?
H35A C35 H35B 107.8 . . ?
C35 C36 H36A 109.5 . . ?
C35 C36 H36B 109.5 . . ?
H36A C36 H36B 109.5 . . ?
C35 C36 H36C 109.5 . . ?
H36A C36 H36C 109.5 . . ?
H36B C36 H36C 109.5 . . ?
C38 C37 O8 124.6(4) . . ?
C38 C37 H37A 106.2 . . ?
O8 C37 H37A 106.2 . . ?
C38 C37 H37B 106.2 . . ?
O8 C37 H37B 106.2 . . ?
H37A C37 H37B 106.4 . . ?
C37 C38 H38A 109.5 . . ?
C37 C38 H38B 109.5 . . ?
H38A C38 H38B 109.5 . . ?
C37 C38 H38C 109.5 . . ?
H38A C38 H38C 109.5 . . ?
H38B C38 H38C 109.5 . . ?
O1 Cu1 O6 93.91(7) . . ?
O1 Cu1 O2 93.64(7) . . ?
O6 Cu1 O2 165.43(7) . . ?
O1 Cu1 O5 165.07(7) . . ?
O6 Cu1 O5 92.51(6) . . ?
O2 Cu1 O5 77.37(6) . . ?
O1 Cu1 O7 96.52(7) . . ?
O6 Cu1 O7 92.23(7) . . ?
O2 Cu1 O7 99.27(8) . . ?
O5 Cu1 O7 96.68(7) . . ?
O1 Cu1 Cu2 131.22(5) . . ?
O6 Cu1 Cu2 130.51(5) . . ?
O2 Cu1 Cu2 38.59(4) . . ?
O5 Cu1 Cu2 38.77(4) . . ?
O7 Cu1 Cu2 100.09(5) . . ?
O4 Cu2 O3 95.34(7) . . ?
O4 Cu2 O2 166.70(7) . . ?
O3 Cu2 O2 92.36(6) . . ?
O4 Cu2 O5 92.84(7) . . ?
O3 Cu2 O5 163.77(7) . . ?
O2 Cu2 O5 77.16(6) . . ?
O4 Cu2 O8 96.01(8) . . ?
O3 Cu2 O8 90.36(8) . . ?
O2 Cu2 O8 94.76(7) . . ?
O5 Cu2 O8 102.71(8) . . ?
O4 Cu2 Cu1 131.04(5) . . ?
O3 Cu2 Cu1 129.58(5) . . ?
O2 Cu2 Cu1 38.36(5) . . ?
O5 Cu2 Cu1 38.80(4) . . ?
O8 Cu2 Cu1 101.29(5) . . ?
C7 O1 Cu1 123.65(14) . . ?
C9 O2 Cu1 128.34(14) . . ?
C9 O2 Cu2 128.29(14) . . ?
Cu1 O2 Cu2 103.04(7) . . ?
C11 O3 Cu2 122.20(14) . . ?
C24 O4 Cu2 124.25(14) . . ?
C26 O5 Cu2 129.00(13) . . ?
C26 O5 Cu1 128.21(14) . . ?
Cu2 O5 Cu1 102.42(7) . . ?
C28 O6 Cu1 122.38(14) . . ?
C35 O7 Cu1 121.60(15) . . ?
C35 O7 H7A 110(2) . . ?
Cu1 O7 H7A 129(2) . . ?
C37 O8 Cu2 117.8(2) . . ?
C37 O8 H8A 110(2) . . ?
Cu2 O8 H8A 128(2) . . ?

loop_
_geom_bond_atom_site_label_1
_geom_bond_atom_site_label_2
_geom_bond_distance
_geom_bond_site_symmetry_2
_geom_bond_publ_flag
C1 F1 1.340(3) . ?
C1 C2 1.377(3) . ?
C1 C6 1.391(3) . ?
C2 F2 1.335(3) . ?
C2 C3 1.370(4) . ?
C3 F3 1.338(3) . ?
C3 C4 1.367(4) . ?
C4 F4 1.344(3) . ?
C4 C5 1.380(3) . ?
C5 F5 1.335(3) . ?
C5 C6 1.384(3) . ?
C6 C7 1.510(3) . ?
C7 O1 1.281(3) . ?
C7 C8 1.384(3) . ?
C8 C9 1.410(3) . ?
C8 H8 0.9500 . ?
C9 O2 1.314(3) . ?
C9 C10 1.419(3) . ?
C10 C11 1.381(3) . ?
C10 H10 0.9500 . ?
C11 O3 1.295(3) . ?
C11 C12 1.502(3) . ?
C12 C17 1.383(3) . ?
C12 C13 1.395(3) . ?
C13 F6 1.330(3) . ?
C13 C14 1.375(4) . ?
C14 F7 1.338(3) . ?
C14 C15 1.372(4) . ?
C15 F8 1.336(3) . ?
C15 C16 1.369(4) . ?
C16 F9 1.335(3) . ?
C16 C17 1.384(3) . ?
C17 F10 1.336(3) . ?
C18 F11 1.338(3) . ?
C18 C19 1.380(3) . ?
C18 C23 1.388(3) . ?
C19 F12 1.337(3) . ?
C19 C20 1.369(4) . ?
C20 F13 1.336(3) . ?
C20 C21 1.373(4) . ?
C21 F14 1.339(3) . ?
C21 C22 1.383(3) . ?
C22 F15 1.337(3) . ?
C22 C23 1.380(3) . ?
C23 C24 1.511(3) . ?
C24 O4 1.281(3) . ?
C24 C25 1.381(3) . ?
C25 C26 1.414(3) . ?
C25 H25 0.9500 . ?
C26 O5 1.310(3) . ?
C26 C27 1.425(3) . ?
C27 C28 1.374(3) . ?
C27 H27 0.9500 . ?
C28 O6 1.293(3) . ?
C28 C29 1.509(3) . ?
C29 C34 1.379(3) . ?
C29 C30 1.390(3) . ?
C30 F16 1.335(3) . ?
C30 C31 1.379(3) . ?
C31 F17 1.336(3) . ?
C31 C32 1.372(4) . ?
C32 F18 1.340(3) . ?
C32 C33 1.370(4) . ?
C33 F19 1.340(3) . ?
C33 C34 1.387(3) . ?
C34 F20 1.336(3) . ?
C35 O7 1.435(3) . ?
C35 C36 1.486(4) . ?
C35 H35A 0.9900 . ?
C35 H35B 0.9900 . ?
C36 H36A 0.9800 . ?
C36 H36B 0.9800 . ?
C36 H36C 0.9800 . ?
C37 C38 1.325(5) . ?
C37 O8 1.380(4) . ?
C37 H37A 0.9900 . ?
C37 H37B 0.9900 . ?
C38 H38A 0.9800 . ?
C38 H38B 0.9800 . ?
C38 H38C 0.9800 . ?
Cu1 O1 1.9038(15) . ?
Cu1 O6 1.9083(15) . ?
Cu1 O2 1.9359(15) . ?
Cu1 O5 1.9498(15) . ?
Cu1 O7 2.215(2) . ?
Cu1 Cu2 3.0387(6) . ?
Cu2 O4 1.9024(15) . ?
Cu2 O3 1.9152(15) . ?
Cu2 O2 1.9458(15) . ?
Cu2 O5 1.9486(15) . ?
Cu2 O8 2.251(2) . ?
O7 H7A 0.73(3) . ?
O8 H8A 0.81(3) . ?

loop_
_geom_torsion_atom_site_label_1
_geom_torsion_atom_site_label_2
_geom_torsion_atom_site_label_3
_geom_torsion_atom_site_label_4
_geom_torsion
_geom_torsion_site_symmetry_1
_geom_torsion_site_symmetry_2
_geom_torsion_site_symmetry_3
_geom_torsion_site_symmetry_4
_geom_torsion_publ_flag
F1 C1 C2 F2 1.5(4) . . . . ?
C6 C1 C2 F2 -178.9(3) . . . . ?
F1 C1 C2 C3 -179.5(3) . . . . ?
C6 C1 C2 C3 0.1(4) . . . . ?
F2 C2 C3 F3 -0.3(5) . . . . ?
C1 C2 C3 F3 -179.3(3) . . . . ?
F2 C2 C3 C4 179.1(3) . . . . ?
C1 C2 C3 C4 0.1(5) . . . . ?
F3 C3 C4 F4 1.1(4) . . . . ?
C2 C3 C4 F4 -178.3(3) . . . . ?
F3 C3 C4 C5 179.4(2) . . . . ?
C2 C3 C4 C5 0.0(4) . . . . ?
F4 C4 C5 F5 -0.1(3) . . . . ?
C3 C4 C5 F5 -178.4(2) . . . . ?
F4 C4 C5 C6 178.0(2) . . . . ?
C3 C4 C5 C6 -0.3(4) . . . . ?
F5 C5 C6 C1 178.5(2) . . . . ?
C4 C5 C6 C1 0.5(4) . . . . ?
F5 C5 C6 C7 3.6(3) . . . . ?
C4 C5 C6 C7 -174.4(2) . . . . ?
F1 C1 C6 C5 179.2(2) . . . . ?
C2 C1 C6 C5 -0.4(4) . . . . ?
F1 C1 C6 C7 -5.9(4) . . . . ?
C2 C1 C6 C7 174.5(2) . . . . ?
C5 C6 C7 O1 127.6(2) . . . . ?
C1 C6 C7 O1 -47.0(3) . . . . ?
C5 C6 C7 C8 -51.7(3) . . . . ?
C1 C6 C7 C8 133.7(3) . . . . ?
O1 C7 C8 C9 -3.9(4) . . . . ?
C6 C7 C8 C9 175.3(2) . . . . ?
C7 C8 C9 O2 5.0(4) . . . . ?
C7 C8 C9 C10 -174.4(2) . . . . ?
O2 C9 C10 C11 6.2(4) . . . . ?
C8 C9 C10 C11 -174.4(2) . . . . ?
C9 C10 C11 O3 -1.3(4) . . . . ?
C9 C10 C11 C12 178.7(2) . . . . ?
O3 C11 C12 C17 127.5(2) . . . . ?
C10 C11 C12 C17 -52.5(3) . . . . ?
O3 C11 C12 C13 -49.0(3) . . . . ?
C10 C11 C12 C13 131.0(2) . . . . ?
C17 C12 C13 F6 176.6(2) . . . . ?
C11 C12 C13 F6 -6.7(4) . . . . ?
C17 C12 C13 C14 -2.2(4) . . . . ?
C11 C12 C13 C14 174.5(2) . . . . ?
F6 C13 C14 F7 0.2(4) . . . . ?
C12 C13 C14 F7 179.1(2) . . . . ?
F6 C13 C14 C15 -179.3(2) . . . . ?
C12 C13 C14 C15 -0.4(4) . . . . ?
F7 C14 C15 F8 1.6(4) . . . . ?
C13 C14 C15 F8 -178.9(2) . . . . ?
F7 C14 C15 C16 -177.5(3) . . . . ?
C13 C14 C15 C16 2.0(4) . . . . ?
F8 C15 C16 F9 -0.2(4) . . . . ?
C14 C15 C16 F9 178.9(3) . . . . ?
F8 C15 C16 C17 -179.9(2) . . . . ?
C14 C15 C16 C17 -0.8(4) . . . . ?
C13 C12 C17 F10 -177.6(2) . . . . ?
C11 C12 C17 F10 5.7(3) . . . . ?
C13 C12 C17 C16 3.5(3) . . . . ?
C11 C12 C17 C16 -173.2(2) . . . . ?
F9 C16 C17 F10 -0.7(4) . . . . ?
C15 C16 C17 F10 179.0(2) . . . . ?
F9 C16 C17 C12 178.3(2) . . . . ?
C15 C16 C17 C12 -2.1(4) . . . . ?
F11 C18 C19 F12 -0.1(4) . . . . ?
C23 C18 C19 F12 179.4(2) . . . . ?
F11 C18 C19 C20 -179.9(3) . . . . ?
C23 C18 C19 C20 -0.4(4) . . . . ?
F12 C19 C20 F13 0.4(5) . . . . ?
C18 C19 C20 F13 -179.8(3) . . . . ?
F12 C19 C20 C21 180.0(3) . . . . ?
C18 C19 C20 C21 -0.2(4) . . . . ?
F13 C20 C21 F14 -0.8(4) . . . . ?
C19 C20 C21 F14 179.6(3) . . . . ?
F13 C20 C21 C22 179.2(3) . . . . ?
C19 C20 C21 C22 -0.5(4) . . . . ?
F14 C21 C22 F15 0.4(4) . . . . ?
C20 C21 C22 F15 -179.6(2) . . . . ?
F14 C21 C22 C23 -178.4(2) . . . . ?
C20 C21 C22 C23 1.7(4) . . . . ?
F15 C22 C23 C18 179.1(2) . . . . ?
C21 C22 C23 C18 -2.2(3) . . . . ?
F15 C22 C23 C24 -6.4(3) . . . . ?
C21 C22 C23 C24 172.3(2) . . . . ?
F11 C18 C23 C22 -179.0(2) . . . . ?
C19 C18 C23 C22 1.5(4) . . . . ?
F11 C18 C23 C24 6.5(3) . . . . ?
C19 C18 C23 C24 -173.0(2) . . . . ?
C22 C23 C24 O4 -115.3(2) . . . . ?
C18 C23 C24 O4 58.9(3) . . . . ?
C22 C23 C24 C25 64.5(3) . . . . ?
C18 C23 C24 C25 -121.3(2) . . . . ?
O4 C24 C25 C26 2.6(4) . . . . ?
C23 C24 C25 C26 -177.1(2) . . . . ?
C24 C25 C26 O5 -4.8(4) . . . . ?
C24 C25 C26 C27 175.0(2) . . . . ?
O5 C26 C27 C28 -6.7(4) . . . . ?
C25 C26 C27 C28 173.5(2) . . . . ?
C26 C27 C28 O6 2.2(4) . . . . ?
C26 C27 C28 C29 -176.9(2) . . . . ?
O6 C28 C29 C34 -119.5(2) . . . . ?
C27 C28 C29 C34 59.7(3) . . . . ?
O6 C28 C29 C30 54.4(3) . . . . ?
C27 C28 C29 C30 -126.4(3) . . . . ?
C34 C29 C30 F16 -176.2(2) . . . . ?
C28 C29 C30 F16 9.5(4) . . . . ?
C34 C29 C30 C31 3.0(4) . . . . ?
C28 C29 C30 C31 -171.4(2) . . . . ?
F16 C30 C31 F17 -1.2(4) . . . . ?
C29 C30 C31 F17 179.6(3) . . . . ?
F16 C30 C31 C32 179.3(3) . . . . ?
C29 C30 C31 C32 0.1(4) . . . . ?
F17 C31 C32 F18 -0.5(4) . . . . ?
C30 C31 C32 F18 179.0(3) . . . . ?
F17 C31 C32 C33 178.5(3) . . . . ?
C30 C31 C32 C33 -2.0(4) . . . . ?
F18 C32 C33 F19 0.4(4) . . . . ?
C31 C32 C33 F19 -178.6(3) . . . . ?
F18 C32 C33 C34 179.6(2) . . . . ?
C31 C32 C33 C34 0.6(4) . . . . ?
C30 C29 C34 F20 177.2(2) . . . . ?
C28 C29 C34 F20 -8.6(3) . . . . ?
C30 C29 C34 C33 -4.3(3) . . . . ?
C28 C29 C34 C33 169.8(2) . . . . ?
F19 C33 C34 F20 0.4(3) . . . . ?
C32 C33 C34 F20 -178.8(2) . . . . ?
F19 C33 C34 C29 -178.1(2) . . . . ?
C32 C33 C34 C29 2.7(4) . . . . ?
C8 C7 O1 Cu1 -3.3(3) . . . . ?
C6 C7 O1 Cu1 177.47(14) . . . . ?
C8 C9 O2 Cu1 1.0(3) . . . . ?
C10 C9 O2 Cu1 -179.52(16) . . . . ?
C8 C9 O2 Cu2 -171.32(16) . . . . ?
C10 C9 O2 Cu2 8.2(3) . . . . ?
C10 C11 O3 Cu2 -16.7(3) . . . . ?
C12 C11 O3 Cu2 163.29(14) . . . . ?
C25 C24 O4 Cu2 3.1(3) . . . . ?
C23 C24 O4 Cu2 -177.21(14) . . . . ?
C25 C26 O5 Cu2 1.4(3) . . . . ?
C27 C26 O5 Cu2 -178.36(15) . . . . ?
C25 C26 O5 Cu1 173.26(15) . . . . ?
C27 C26 O5 Cu1 -6.6(3) . . . . ?
C27 C28 O6 Cu1 14.8(3) . . . . ?
C29 C28 O6 Cu1 -166.10(14) . . . . ?
C36 C35 O7 Cu1 107.7(2) . . . . ?
C38 C37 O8 Cu2 159.9(5) . . . . ?
